data_1001423
loop_
_publ_author_name
'Roth, G'
'Heger, G'
'Renker, B'
'Pannetier, J'
'Caignaert, V'
'Hervieu, M'
'Raveau, B'

_publ_section_title
;
Crystallographic study of tetragonal, superconducting
YBa~2~(Cu~0.93~Fe~0.05~)~3~O~7~
;
_journal_coden_ASTM ZPCMDN
_journal_name_full 'Zeitschrift fuer Physik, B (1984-)'
_journal_page_first 43
_journal_page_last 52
_journal_volume 71
_journal_year 1988
_chemical_formula_structural 'Y Ba2 (Cu0.93 Fe0.05)3 O6.96'
_chemical_formula_sum 'Ba2 Cu2.79 Fe0.15 O6.96 Y'
_chemical_name_systematic
;
Yttrium barium copper iron oxide (1/2/2.8/0.2/6.96)
;
_space_group_IT_number 123
_symmetry_cell_setting tetragonal
_symmetry_Int_Tables_number 123
_symmetry_space_group_name_Hall '-P 4 2'
_symmetry_space_group_name_H-M 'P 4/m m m'
_cell_angle_alpha 90
_cell_angle_beta 90
_cell_angle_gamma 90
_cell_formula_units_Z 1
_cell_length_a 3.858(1)
_cell_length_b 3.858(1)
_cell_length_c 11.585(3)
_cell_volume 172.4
_refine_ls_R_factor_all 0.033
_cod_original_formula_sum 'Ba2 Cu2.79 Fe.15 O6.96 Y'
_cod_database_code 1001423

loop_
_symmetry_equiv_pos_as_xyz
x,y,z
-x,-y,z
-x,y,z
x,-y,z
-y,x,z
y,-x,z
y,x,z
-y,-x,z
-x,-y,-z
x,y,-z
x,-y,-z
-x,y,-z
y,-x,-z
-y,x,-z
-y,-x,-z
y,x,-z

loop_
_atom_site_label
_atom_site_type_symbol
_atom_site_symmetry_multiplicity
_atom_site_Wyckoff_symbol
_atom_site_fract_x
_atom_site_fract_y
_atom_site_fract_z
_atom_site_occupancy
_atom_site_attached_hydrogens
_atom_site_calc_flag
Y1 Y3+ 1 d 0.5 0.5 0.5 1. 0 d
Ba1 Ba2+ 2 h 0.5 0.5 0.1853(3) 1. 0 d
Cu1 Cu2+ 1 a 0. 0. 0. 0.86 0 d
Fe1 Fe2+ 1 a 0. 0. 0. 0.1 0 d
Cu2 Cu2+ 2 g 0. 0. 0.3568(2) 0.97 0 d
Fe2 Fe2+ 2 g 0. 0. 0.3568(2) 0.03 0 d
O1 O2- 2 f 0. 0.5 0. 0.50(2) 0 d
O2 O2- 4 i 0.5 0. 0.3779(2) 1. 0 d
O3 O2- 2 g 0. 0. 0.1580(3) 0.98(2) 0 d

loop_
_atom_type_symbol
_atom_type_oxidation_number
Y3+ 3.000
Ba2+ 2.000
Cu2+ 2.350
Fe2+ 2.350
O2- -2.000
